data_7228099
loop_
_publ_author_name
'Ptak, Maciej'
'G\;agor, Anna'
'Sieradzki, Adam'
'Bondzior, Bartosz'
'Dere\'n, Przemys\/law Jacek'
'Ciupa, Aneta'
'Trzebiatowska, Monika'
'Maczka, Miroslaw'

_publ_section_title
;
 Effect of K+ cations on phase transitions, structural, dielectric and
 luminescent properties of [cat][K0.5Cr0.5(HCOO)3], where cat is
 protonated dimethylamine or ethylamine
;
_journal_name_full 'Phys. Chem. Chem. Phys.'
_journal_paper_doi 10.1039/C7CP01336A
_journal_year 2017
_chemical_formula_sum 'C10 H22 Cr K N2 O12'
_chemical_formula_weight 453.39
_space_group_crystal_system monoclinic
_space_group_IT_number 14
_space_group_name_Hall '-P 2yn'
_space_group_name_H-M_alt 'P 1 21/n 1'
_symmetry_space_group_name_Hall '-P 2yn'
_symmetry_space_group_name_H-M 'P 1 21/n 1'
_atom_sites_solution_hydrogens geom
_audit_creation_method SHELXL-2014/7
_audit_update_record
;
2016-12-06 deposited with the CCDC.
2017-04-19 downloaded from the CCDC.
;
_cell_angle_alpha 90
_cell_angle_beta 90.052(3)
_cell_angle_gamma 90
_cell_formula_units_Z 2
_cell_length_a 8.0147(2)
_cell_length_b 9.8547(3)
_cell_length_c 12.3886(3)
_cell_measurement_reflns_used 4047
_cell_measurement_temperature 297(2)
_cell_measurement_theta_max 27.6150
_cell_measurement_theta_min 3.0430
_cell_volume 978.48(5)
_computing_cell_refinement 'CrysAlisPro 1.171.38.34a (Rigaku OD, 2015)'
_computing_data_collection 'CrysAlisPro 1.171.38.34a (Rigaku OD, 2015)'
_computing_data_reduction 'CrysAlisPro 1.171.38.34a (Rigaku OD, 2015)'
_computing_structure_refinement 'SHELXL-2014/7 (Sheldrick, 2014)'
_diffrn_ambient_temperature 297(2)
_diffrn_detector 'CCD plate'
_diffrn_detector_area_resol_mean 8.4350
_diffrn_detector_type 'Sapphire1, long nozzle'
_diffrn_measured_fraction_theta_full 0.997
_diffrn_measured_fraction_theta_max 0.997
_diffrn_measurement_device 'four-circle diffractometer'
_diffrn_measurement_device_type 'Xcalibur, Sapphire1, long nozzle'
_diffrn_radiation_monochromator graphite
_diffrn_radiation_probe x-ray
_diffrn_radiation_type 'Mo K\a'
_diffrn_radiation_wavelength 0.71073
_diffrn_reflns_av_R_equivalents 0.0384
_diffrn_reflns_av_unetI/netI 0.0330
_diffrn_reflns_Laue_measured_fraction_full 0.997
_diffrn_reflns_Laue_measured_fraction_max 0.997
_diffrn_reflns_limit_h_max 10
_diffrn_reflns_limit_h_min -8
_diffrn_reflns_limit_k_max 12
_diffrn_reflns_limit_k_min -12
_diffrn_reflns_limit_l_max 15
_diffrn_reflns_limit_l_min -15
_diffrn_reflns_number 9982
_diffrn_reflns_point_group_measured_fraction_full 0.997
_diffrn_reflns_point_group_measured_fraction_max 0.997
_diffrn_reflns_theta_full 26.353
_diffrn_reflns_theta_max 26.353
_diffrn_reflns_theta_min 3.028
_diffrn_source 'fine-focus sealed X-ray tube'
_diffrn_source_type 'Enhance (Mo) X-ray Source'
_exptl_absorpt_coefficient_mu 0.856
_exptl_absorpt_correction_T_max 1.00000
_exptl_absorpt_correction_T_min 0.94431
_exptl_absorpt_correction_type multi-scan
_exptl_absorpt_process_details
;
CrysAlisPro 1.171.38.34a (Rigaku Oxford Diffraction, 2015)
Empirical absorption correction using spherical harmonics,
 implemented in SCALE3 ABSPACK scaling algorithm.
;
_exptl_crystal_density_diffrn 1.539
_exptl_crystal_description prism
_exptl_crystal_F_000 470
_exptl_crystal_size_max 0.21
_exptl_crystal_size_mid 0.17
_exptl_crystal_size_min 0.15
_refine_diff_density_max 0.338
_refine_diff_density_min -0.352
_refine_diff_density_rms 0.058
_refine_ls_extinction_method none
_refine_ls_goodness_of_fit_ref 1.055
_refine_ls_hydrogen_treatment constr
_refine_ls_matrix_type full
_refine_ls_number_parameters 121
_refine_ls_number_reflns 1993
_refine_ls_number_restraints 0
_refine_ls_restrained_S_all 1.055
_refine_ls_R_factor_all 0.0619
_refine_ls_R_factor_gt 0.0368
_refine_ls_shift/su_max 0.000
_refine_ls_shift/su_mean 0.000
_refine_ls_structure_factor_coef Fsqd
_refine_ls_weighting_details 'w=1/[\s^2^(Fo^2^)+(0.0440P)^2^+0.2300P] where P=(Fo^2^+2Fc^2^)/3'
_refine_ls_weighting_scheme calc
_refine_ls_wR_factor_gt 0.0825
_refine_ls_wR_factor_ref 0.0918
_reflns_Friedel_coverage 0.000
_reflns_number_gt 1446
_reflns_number_total 1993
_reflns_threshold_expression 'I > 2\s(I)'
_cod_data_source_file c7cp01336a2.cif
_cod_data_source_block Etylo_KCr
_cod_database_code 7228099
_shelx_shelxl_version_number 2014/7
_shelx_space_group_comment
;
The symmetry employed for this shelxl refinement is uniquely defined
by the following loop, which should always be used as a source of
symmetry information in preference to the above space-group names.
They are only intended as comments.
;
_oxdiff_exptl_absorpt_empirical_full_min 0.955
_oxdiff_exptl_absorpt_empirical_full_max 1.072
_oxdiff_exptl_absorpt_empirical_details
;
Empirical correction (ABSPACK) includes:
- Absorption correction using spherical harmonics
- Frame scaling
;

loop_
_space_group_symop_operation_xyz
'x, y, z'
'-x+1/2, y+1/2, -z+1/2'
'-x, -y, -z'
'x-1/2, -y-1/2, z-1/2'

loop_
_atom_site_label
_atom_site_type_symbol
_atom_site_fract_x
_atom_site_fract_y
_atom_site_fract_z
_atom_site_U_iso_or_equiv
_atom_site_adp_type
_atom_site_occupancy
_atom_site_site_symmetry_order
_atom_site_calc_flag
_atom_site_refinement_flags_posn
_atom_site_refinement_flags_adp
_atom_site_refinement_flags_occupancy
Cr1 Cr 0.0000 0.0000 0.0000 0.02353(16) Uani 1 2 d S . P
K1 K 0.5000 0.5000 0.0000 0.03049(19) Uani 1 2 d S . P
O1 O 0.19686(19) 0.09089(17) -0.06114(13) 0.0318(4) Uani 1 1 d . . .
O2 O 0.1288(2) -0.03679(17) 0.13218(13) 0.0310(4) Uani 1 1 d . . .
O3 O 0.0756(2) -0.17140(16) -0.06492(13) 0.0306(4) Uani 1 1 d . . .
O4 O 0.3969(2) 0.2448(2) -0.06626(16) 0.0470(5) Uani 1 1 d . . .
O5 O 0.3429(2) 0.4441(2) 0.19145(14) 0.0520(6) Uani 1 1 d . . .
O6 O 0.2429(2) 0.6539(2) -0.08400(17) 0.0547(6) Uani 1 1 d . . .
C7 C 0.2768(3) 0.1896(3) -0.0235(2) 0.0379(6) Uani 1 1 d . . .
H7 H 0.2419 0.2240 0.0426 0.045 Uiso 1 1 calc R U .
C8 C 0.4227(3) 0.4738(3) 0.2723(2) 0.0409(7) Uani 1 1 d . . .
H8 H 0.5301 0.5071 0.2624 0.049 Uiso 1 1 calc R U .
C9 C 0.2057(3) -0.2370(3) -0.0428(2) 0.0398(6) Uani 1 1 d . . .
H9 H 0.2784 -0.2005 0.0080 0.048 Uiso 1 1 calc R U .
N1 N -0.0018(3) 0.6007(2) -0.24844(18) 0.0431(6) Uani 1 1 d . . .
H1A H -0.1086 0.6062 -0.2292 0.065 Uiso 1 1 calc R U .
H1B H 0.0154 0.6511 -0.3070 0.065 Uiso 1 1 calc R U .
H1C H 0.0622 0.6308 -0.1948 0.065 Uiso 1 1 calc R U .
C1A C 0.0412(5) 0.4569(4) -0.2724(3) 0.0693(10) Uani 1 1 d D . .
H1A1 H -0.0243 0.4255 -0.3333 0.083 Uiso 1 1 calc R U .
H1A2 H 0.1582 0.4505 -0.2915 0.083 Uiso 1 1 calc R U .
C2A C 0.0082(6) 0.3720(5) -0.1796(5) 0.123(2) Uani 1 1 d D . .
H2A1 H 0.0515 0.4148 -0.1159 0.185 Uiso 1 1 calc R U .
H2A2 H 0.0612 0.2855 -0.1894 0.185 Uiso 1 1 calc R U .
H2A3 H -0.1100 0.3593 -0.1721 0.185 Uiso 1 1 calc R U .

loop_
_atom_site_aniso_label
_atom_site_aniso_U_11
_atom_site_aniso_U_22
_atom_site_aniso_U_33
_atom_site_aniso_U_23
_atom_site_aniso_U_13
_atom_site_aniso_U_12
Cr1 0.0209(3) 0.0261(3) 0.0235(3) -0.0014(2) -0.0003(2) 0.0001(2)
K1 0.0325(4) 0.0289(4) 0.0301(4) -0.0002(3) 0.0021(3) 0.0018(3)
O1 0.0271(9) 0.0350(10) 0.0332(9) -0.0035(8) 0.0035(7) -0.0058(8)
O2 0.0275(9) 0.0407(10) 0.0249(8) -0.0002(7) -0.0006(7) 0.0028(7)
O3 0.0272(9) 0.0302(9) 0.0344(9) -0.0042(7) -0.0022(7) 0.0054(7)
O4 0.0371(10) 0.0457(11) 0.0583(12) -0.0105(10) 0.0110(9) -0.0169(9)
O5 0.0369(11) 0.0929(16) 0.0263(9) -0.0048(10) -0.0018(8) -0.0051(11)
O6 0.0535(13) 0.0452(13) 0.0653(13) -0.0161(10) -0.0101(10) 0.0223(10)
C7 0.0333(15) 0.0420(16) 0.0384(14) -0.0083(12) 0.0054(12) -0.0038(12)
C8 0.0286(14) 0.061(2) 0.0332(14) 0.0010(13) 0.0006(11) -0.0054(13)
C9 0.0367(15) 0.0416(16) 0.0411(15) -0.0060(13) -0.0057(12) 0.0053(13)
N1 0.0376(13) 0.0472(14) 0.0446(13) 0.0057(11) -0.0037(11) -0.0066(11)
C1A 0.052(2) 0.056(2) 0.101(3) 0.004(2) 0.018(2) 0.0037(17)
C2A 0.108(4) 0.071(3) 0.190(6) 0.059(4) -0.006(4) -0.002(3)

loop_
_atom_type_symbol
_atom_type_description
_atom_type_scat_dispersion_real
_atom_type_scat_dispersion_imag
_atom_type_scat_source
C C 0.0033 0.0016 'International Tables Vol C Tables 4.2.6.8 and 6.1.1.4'
H H 0.0000 0.0000 'International Tables Vol C Tables 4.2.6.8 and 6.1.1.4'
N N 0.0061 0.0033 'International Tables Vol C Tables 4.2.6.8 and 6.1.1.4'
O O 0.0106 0.0060 'International Tables Vol C Tables 4.2.6.8 and 6.1.1.4'
K K 0.2009 0.2494 'International Tables Vol C Tables 4.2.6.8 and 6.1.1.4'
Cr Cr 0.3209 0.6236 'International Tables Vol C Tables 4.2.6.8 and 6.1.1.4'

loop_
_geom_angle_atom_site_label_1
_geom_angle_atom_site_label_2
_geom_angle_atom_site_label_3
_geom_angle
_geom_angle_site_symmetry_1
_geom_angle_site_symmetry_3
O3 Cr1 O3 180.00(9) 3 .
O3 Cr1 O2 91.17(7) 3 3
O3 Cr1 O2 88.83(7) . 3
O3 Cr1 O2 88.83(7) 3 .
O3 Cr1 O2 91.17(7) . .
O2 Cr1 O2 180.0 3 .
O3 Cr1 O1 89.19(7) 3 3
O3 Cr1 O1 90.81(7) . 3
O2 Cr1 O1 89.09(7) 3 3
O2 Cr1 O1 90.91(7) . 3
O3 Cr1 O1 90.81(7) 3 .
O3 Cr1 O1 89.19(7) . .
O2 Cr1 O1 90.91(7) 3 .
O2 Cr1 O1 89.09(7) . .
O1 Cr1 O1 180.0 3 .
O5 K1 O5 180.0 . 3_665
O5 K1 O6 84.65(6) . 3_665
O5 K1 O6 95.35(6) 3_665 3_665
O5 K1 O6 95.35(6) . .
O5 K1 O6 84.65(6) 3_665 .
O6 K1 O6 180.0 3_665 .
O5 K1 O4 93.62(6) . 3_665
O5 K1 O4 86.38(6) 3_665 3_665
O6 K1 O4 99.47(6) 3_665 3_665
O6 K1 O4 80.53(6) . 3_665
O5 K1 O4 86.38(6) . .
O5 K1 O4 93.62(6) 3_665 .
O6 K1 O4 80.53(6) 3_665 .
O6 K1 O4 99.47(6) . .
O4 K1 O4 180.0 3_665 .
O5 K1 C8 18.83(6) . .
O5 K1 C8 161.17(6) 3_665 .
O6 K1 C8 74.00(6) 3_665 .
O6 K1 C8 106.00(6) . .
O4 K1 C8 80.30(6) 3_665 .
O4 K1 C8 99.70(6) . .
O5 K1 C8 161.17(6) . 3_665
O5 K1 C8 18.83(6) 3_665 3_665
O6 K1 C8 106.00(6) 3_665 3_665
O6 K1 C8 74.00(6) . 3_665
O4 K1 C8 99.70(6) 3_665 3_665
O4 K1 C8 80.30(6) . 3_665
C8 K1 C8 180.0 . 3_665
C7 O1 Cr1 128.30(16) . .
C8 O2 Cr1 126.53(16) 2_545 .
C9 O3 Cr1 127.46(17) . .
C7 O4 K1 120.56(17) . .
C8 O5 K1 114.85(17) . .
C9 O6 K1 120.37(18) 1_565 .
O4 C7 O1 125.8(2) . .
O4 C7 H7 117.1 . .
O1 C7 H7 117.1 . .
O5 C8 O2 125.4(3) . 2
O5 C8 K1 46.32(13) . .
O2 C8 K1 171.22(18) 2 .
O5 C8 H8 117.3 . .
O2 C8 H8 117.3 2 .
K1 C8 H8 71.1 . .
O6 C9 O3 124.1(3) 1_545 .
O6 C9 H9 117.9 1_545 .
O3 C9 H9 117.9 . .
C1A N1 H1A 109.5 . .
C1A N1 H1B 109.5 . .
H1A N1 H1B 109.5 . .
C1A N1 H1C 109.5 . .
H1A N1 H1C 109.5 . .
H1B N1 H1C 109.5 . .
C2A C1A N1 110.5(4) . .
C2A C1A H1A1 109.5 . .
N1 C1A H1A1 109.5 . .
C2A C1A H1A2 109.5 . .
N1 C1A H1A2 109.5 . .
H1A1 C1A H1A2 108.1 . .
C1A C2A H2A1 109.5 . .
C1A C2A H2A2 109.5 . .
H2A1 C2A H2A2 109.5 . .
C1A C2A H2A3 109.5 . .
H2A1 C2A H2A3 109.5 . .
H2A2 C2A H2A3 109.5 . .

loop_
_geom_bond_atom_site_label_1
_geom_bond_atom_site_label_2
_geom_bond_distance
_geom_bond_site_symmetry_2
Cr1 O3 1.9668(16) 3
Cr1 O3 1.9668(16) .
Cr1 O2 1.9684(16) 3
Cr1 O2 1.9684(16) .
Cr1 O1 1.9665(15) 3
Cr1 O1 1.9666(15) .
K1 O5 2.7422(18) .
K1 O5 2.7422(18) 3_665
K1 O6 2.7614(19) 3_665
K1 O6 2.7615(19) .
K1 O4 2.7711(19) 3_665
K1 O4 2.7711(19) .
K1 C8 3.441(3) .
K1 C8 3.441(3) 3_665
O1 C7 1.255(3) .
O2 C8 1.257(3) 2_545
O3 C9 1.257(3) .
O4 C7 1.226(3) .
O5 C8 1.224(3) .
O6 C9 1.228(3) 1_565
C7 H7 0.9300 .
C8 O2 1.257(3) 2
C8 H8 0.9300 .
C9 O6 1.228(3) 1_545
C9 H9 0.9300 .
N1 C1A 1.488(4) .
N1 H1A 0.8900 .
N1 H1B 0.8900 .
N1 H1C 0.8900 .
C1A C2A 1.446(5) .
C1A H1A1 0.9700 .
C1A H1A2 0.9700 .
C2A H2A1 0.9600 .
C2A H2A2 0.9600 .
C2A H2A3 0.9600 .

loop_
_geom_hbond_atom_site_label_D
_geom_hbond_atom_site_label_H
_geom_hbond_atom_site_label_A
_geom_hbond_distance_DH
_geom_hbond_distance_HA
_geom_hbond_distance_DA
_geom_hbond_angle_DHA
_geom_hbond_site_symmetry_A
C9 H9 O2 0.93 2.53 2.995(3) 111.1 .
N1 H1A O5 0.89 2.00 2.859(3) 162.1 3_565
N1 H1B O4 0.89 1.95 2.828(3) 167.2 2_554
N1 H1C O3 0.89 2.53 3.255(3) 139.1 1_565
N1 H1C O6 0.89 2.01 2.874(3) 164.4 .
C1A H1A2 O1 0.97 2.57 3.227(4) 125.3 2_554
